data_8104315
loop_
_publ_author_name
'Sawada, H.'
'Kawada, I.'
'Hellner, E.'
'Tokonami, M.'

_publ_section_title
;
 The crystal structure of senandorite (andorite VI): Pb Ag Sb3 S6
;
_journal_name_full 'Zeitschrift fuer Kristallographie (149,1979-)'
_journal_page_first 141
_journal_page_last 150
_journal_volume 180
_journal_year 1987
_chemical_formula_sum 'Ag Pb S6 Sb3'
_chemical_name_systematic 'Ag Pb Sb3 S6'
_space_group_IT_number 33
_symmetry_space_group_name_Hall 'P 2c -2n'
_symmetry_space_group_name_H-M 'P n a 21'
_cell_angle_alpha 90
_cell_angle_beta 90
_cell_angle_gamma 90
_cell_formula_units_Z 24
_cell_length_a 13.005
_cell_length_b 25.622
_cell_length_c 19.155
_cell_volume 6382.716
_citation_journal_id_ASTM ZEKRDZ
_cod_data_source_file Sawada_ZEKRDZ_1987_570.cif
_cod_data_source_block Ag1Pb1S6Sb3
_cod_original_formula_sum 'Ag1 Pb1 S6 Sb3'
_cod_database_code 8104315

loop_
_symmetry_equiv_pos_as_xyz
x,y,z
-x,-y,z+1/2
-x+1/2,y+1/2,z+1/2
x+1/2,-y+1/2,z

loop_
_atom_site_label
_atom_site_type_symbol
_atom_site_fract_x
_atom_site_fract_y
_atom_site_fract_z
_atom_site_occupancy
_atom_site_U_iso_or_equiv
S17 S 0.793 0.882 0.491 1 0.0
S15 S 0.719 0.551 0.522 1 0.0
S11 S 0.772 0.021 0.505 1 0.0
S26 S 0.266 0.208 0.844 1 0.0
Sb10 Sb 0.6528 0.8752 0.633 1 0.0
Ag4 Ag 0.6852 0.547 0.6527 1 0.0
Ag1 Ag 0.6601 0.0424 0.3663 1 0.0
Sb11 Sb 0.3678 0.1987 0.5593 1 0.0
S2 S 0.505 0.526 0.405 1 0.0
Pb6 Pb 0.5883 0.8758 0.2617 1 0.0
Sb13 Sb 0.3867 0.5497 0.554 1 0.0
S22 S 0.505 0.698 0.113 1 0.0
S12 S 0.29 0.209 0.675 1 0.0
S33 S 0.294 0.874 0.673 1 0.0
Sb9 Sb 0.6531 0.7107 0.8801 1 0.0
S23 S 0.273 0.378 0.666 1 0.0
S21 S 0.508 0.556 0.098 1 0.0
Sb1 Sb 0.3801 0.0454 0.5608 1 0.0
S34 S 0.531 0.046 0.411 1 0.0
S32 S 0.262 0.703 0.659 1 0.0
S24 S 0.517 0.88 0.095 1 0.0
S30 S 0.268 0.864 0.848 1 0.0
Pb4 Pb 0.5988 0.5466 0.2516 1 0.0
Sb17 Sb 0.3713 0.2066 0.9494 1 0.0
Sb7 Sb 0.6309 0.3761 0.6503 1 0.0
S35 S 0.494 0.186 0.404 1 0.0
S25 S 0.279 0.036 0.837 1 0.0
S6 S 0.551 0.214 0.745 1 0.0
Pb3 Pb 0.576 0.3691 0.2527 1 0.0
S18 S 0.497 0.018 0.1 1 0.0
Sb6 Sb 0.6255 0.2094 0.8647 1 0.0
S13 S 0.716 0.22 0.518 1 0.0
S8 S 0.548 0.539 0.737 1 0.0
S31 S 0.281 0.558 0.663 1 0.0
Sb12 Sb 0.3799 0.372 0.5634 1 0.0
S36 S 0.507 0.391 0.4 1 0.0
Sb8 Sb 0.6226 0.5418 0.8569 1 0.0
S9 S 0.571 0.716 0.769 1 0.0
S5 S 0.574 0.044 0.766 1 0.0
Sb18 Sb 0.3725 0.3769 0.9645 1 0.0
S7 S 0.551 0.374 0.766 1 0.0
Sb15 Sb 0.3791 0.8654 0.5648 1 0.0
S16 S 0.746 0.69 0.511 1 0.0
S29 S 0.285 0.721 0.847 1 0.0
S20 S 0.501 0.353 0.104 1 0.0
Sb4 Sb 0.3785 0.8725 0.9592 1 0.0
Sb14 Sb 0.3783 0.707 0.5586 1 0.0
Pb2 Pb 0.5714 0.1971 0.2642 1 0.0
Pb1 Pb 0.5723 0.0343 0.25 1 0.0
Sb5 Sb 0.6464 0.0378 0.8814 1 0.0
S27 S 0.271 0.388 0.852 1 0.0
S19 S 0.52 0.214 0.107 1 0.0
Pb5 Pb 0.597 0.7095 0.251 1 0.0
S28 S 0.263 0.537 0.85 1 0.0
S4 S 0.51 0.86 0.409 1 0.0
S3 S 0.508 0.722 0.404 1 0.0
Ag3 Ag 0.6699 0.3748 0.8647 1 0.0
Sb16 Sb 0.3662 0.032 0.9509 1 0.0
Ag6 Ag 0.6707 0.868 0.872 1 0.0
Sb3 Sb 0.3881 0.7157 0.9591 1 0.0
S1 S 0.273 0.046 0.67 1 0.0
Sb2 Sb 0.3804 0.5375 0.9566 1 0.0
S14 S 0.738 0.358 0.502 1 0.0
S10 S 0.581 0.88 0.753 1 0.0
Ag2 Ag 0.6737 0.2116 0.6491 1 0.0
Ag5 Ag 0.6662 0.7073 0.6481 1 0.0
